data_7224282
loop_
_publ_author_name
'Pal, Arun'
'Chand, Santanu'
'Senthilkumar, S.'
'Neogi, Subhadip'
'Das, Madhab C.'

_publ_section_title
;
 Structural variation of transition metal coordination polymers based on
 bent carboxylate and flexible spacer ligand: polymorphism, gas adsorption
 and SC-SC transmetallation
;
_journal_issue 23
_journal_name_full CrystEngComm
_journal_page_first 4323
_journal_paper_doi 10.1039/C6CE00151C
_journal_volume 18
_journal_year 2016
_chemical_formula_sum 'C29 H25 Cd N5 O6'
_chemical_formula_weight 651.94
_chemical_name_systematic
;
 ?
;
_space_group_IT_number 14
_symmetry_cell_setting monoclinic
_symmetry_space_group_name_Hall '-P 2ybc'
_symmetry_space_group_name_H-M 'P 1 21/c 1'
_atom_sites_solution_hydrogens geom
_atom_sites_solution_primary direct
_atom_sites_solution_secondary difmap
_audit_creation_method SHELXL-97
_audit_update_record
;
2016-01-11 deposited with the CCDC.
2016-02-17 downloaded from the CCDC.
;
_cell_angle_alpha 90.00
_cell_angle_beta 108.280(5)
_cell_angle_gamma 90.00
_cell_formula_units_Z 4
_cell_length_a 14.298(5)
_cell_length_b 12.999(5)
_cell_length_c 16.979(5)
_cell_measurement_reflns_used 9879
_cell_measurement_temperature 100(1)
_cell_measurement_theta_max 26.6
_cell_measurement_theta_min 1.5
_cell_volume 2996.5(18)
_computing_cell_refinement 'SAINT 6.45 ( Bruker, 2003)'
_computing_data_collection 'SMART 5.628 (Bruker, 2003)'
_computing_data_reduction 'SAINT 6.45  (Bruker, 2003)'
_computing_molecular_graphics 'Diamond 2.1e'
_computing_structure_refinement 'SHELXL-97 (Sheldrick, 1997)'
_computing_structure_solution SIR-97
_diffrn_ambient_temperature 100(1)
_diffrn_measured_fraction_theta_full 0.991
_diffrn_measured_fraction_theta_max 0.991
_diffrn_measurement_device_type 'Bruker SMART APEX'
_diffrn_measurement_method /w-scans
_diffrn_radiation_monochromator graphite
_diffrn_radiation_source 'fine-focus sealed tube'
_diffrn_radiation_type MoK\a
_diffrn_radiation_wavelength 0.71069
_diffrn_reflns_av_R_equivalents 0.0363
_diffrn_reflns_av_sigmaI/netI 0.0265
_diffrn_reflns_limit_h_max 17
_diffrn_reflns_limit_h_min -17
_diffrn_reflns_limit_k_max 16
_diffrn_reflns_limit_k_min -14
_diffrn_reflns_limit_l_max 21
_diffrn_reflns_limit_l_min -21
_diffrn_reflns_number 37094
_diffrn_reflns_theta_full 26.61
_diffrn_reflns_theta_max 26.61
_diffrn_reflns_theta_min 1.50
_exptl_absorpt_coefficient_mu 0.777
_exptl_absorpt_correction_T_max 0.9263
_exptl_absorpt_correction_T_min 0.8923
_exptl_absorpt_correction_type empirical
_exptl_absorpt_process_details SADABS
_exptl_crystal_colour yellow
_exptl_crystal_density_diffrn 1.445
_exptl_crystal_density_method 'not measured'
_exptl_crystal_description cube
_exptl_crystal_F_000 1320
_exptl_crystal_size_max 0.15
_exptl_crystal_size_mid 0.10
_exptl_crystal_size_min 0.10
_refine_diff_density_max 0.941
_refine_diff_density_min -0.412
_refine_diff_density_rms 0.154
_refine_ls_extinction_method none
_refine_ls_goodness_of_fit_ref 1.040
_refine_ls_hydrogen_treatment mixed
_refine_ls_matrix_type full
_refine_ls_number_parameters 355
_refine_ls_number_reflns 6216
_refine_ls_number_restraints 0
_refine_ls_restrained_S_all 1.040
_refine_ls_R_factor_all 0.0638
_refine_ls_R_factor_gt 0.0556
_refine_ls_shift/su_max 0.000
_refine_ls_shift/su_mean 0.000
_refine_ls_structure_factor_coef Fsqd
_refine_ls_weighting_details 'calc w=1/[\s^2^(Fo^2^)+(0.0945P)^2^+12.9279P] where P=(Fo^2^+2Fc^2^)/3'
_refine_ls_weighting_scheme calc
_refine_ls_wR_factor_gt 0.1573
_refine_ls_wR_factor_ref 0.1641
_reflns_number_gt 5347
_reflns_number_total 6216
_reflns_threshold_expression >2sigma(I)
_cod_data_source_file c6ce00151c2.cif
_cod_data_source_block 4
_cod_depositor_comments
;
The following automatic conversions were performed:

'_symmetry_cell_setting' value 'Monoclinic' changed to 'monoclinic'
according to
/usr/data/users/saulius/crontab/automatic-downloads/rss-feeds/RSC/lib/dictionaries/cif_core.dic
dictionary named 'cif_core.dic' version 2.4.2 from 2011-04-26.

Automatic conversion script
Id: cif_fix_values 4268 2015-11-12 08:31:59Z antanas 

 Adding full bibliography for 7224279--7224285.cif.
;
_cod_original_sg_symbol_H-M P21/c
_cod_database_code 7224282

loop_
_symmetry_equiv_pos_as_xyz
'x, y, z'
'-x, y+1/2, -z+1/2'
'-x, -y, -z'
'x, -y-1/2, z-1/2'

loop_
_atom_site_label
_atom_site_type_symbol
_atom_site_fract_x
_atom_site_fract_y
_atom_site_fract_z
_atom_site_U_iso_or_equiv
_atom_site_adp_type
_atom_site_occupancy
_atom_site_symmetry_multiplicity
_atom_site_calc_flag
_atom_site_refinement_flags
Cd1 Cd 0.40600(2) 0.02407(2) 0.892033(19) 0.02024(14) Uani 1 1 d .
O4 O 0.4158(2) -0.0663(3) 1.0114(2) 0.0264(7) Uani 1 1 d .
O5 O 0.5198(2) 0.1364(2) 0.8653(2) 0.0259(7) Uani 1 1 d .
O2 O 0.2332(3) -0.0305(3) 0.8334(2) 0.0368(9) Uani 1 1 d .
O1 O -0.1310(3) 0.0497(3) 0.5070(2) 0.0358(9) Uani 1 1 d .
O3 O 0.2991(3) 0.0707(4) 0.7626(2) 0.0465(11) Uani 1 1 d .
N1 N 0.4764(3) -0.1126(3) 0.8471(2) 0.0246(8) Uani 1 1 d .
N2 N 0.3488(3) 0.1646(3) 0.9484(3) 0.0280(9) Uani 1 1 d .
C1 C 0.1294(3) 0.0332(4) 0.7033(3) 0.0267(10) Uani 1 1 d .
C10 C 0.2674(3) -0.3681(4) 1.0843(3) 0.0266(10) Uani 1 1 d .
H10 H 0.2698 -0.4206 1.1221 0.032 Uiso 1 1 calc R
C26 C 0.4870(4) -0.4002(4) 0.8583(3) 0.0314(11) Uani 1 1 d .
H29 H 0.5264 -0.4529 0.8492 0.038 Uiso 1 1 calc R
C11 C 0.3384(3) -0.2914(3) 1.1027(3) 0.0245(9) Uani 1 1 d .
H11 H 0.3891 -0.2929 1.1529 0.029 Uiso 1 1 calc R
C15 C 0.5077(4) -0.2933(4) 0.8405(3) 0.0277(10) Uani 1 1 d .
C12 C 0.3343(3) -0.2118(3) 1.0464(3) 0.0217(9) Uani 1 1 d .
C4 C -0.0446(4) 0.0506(4) 0.5746(3) 0.0312(11) Uani 1 1 d .
C8 C 0.2261(3) 0.0234(3) 0.7710(3) 0.0246(10) Uani 1 1 d .
C21 C 0.3238(4) 0.3465(4) 0.9553(3) 0.0307(11) Uani 1 1 d .
N3 N 0.4162(3) -0.4219(3) 0.8857(3) 0.0339(10) Uani 1 1 d .
C9 C 0.1930(3) -0.3656(4) 1.0089(3) 0.0286(10) Uani 1 1 d .
C23 C 0.2357(4) 0.2288(4) 1.0149(3) 0.0332(11) Uani 1 1 d .
H23 H 0.1907 0.2152 1.0430 0.040 Uiso 1 1 calc R
C7 C 0.4142(3) -0.1328(3) 1.0655(3) 0.0212(9) Uani 1 1 d .
C19 C 0.4586(3) -0.2106(4) 0.8623(3) 0.0256(9) Uani 1 1 d .
H19 H 0.4117 -0.2241 0.8885 0.031 Uiso 1 1 calc R
C20 C 0.3683(3) 0.2609(4) 0.9312(3) 0.0275(10) Uani 1 1 d .
H20 H 0.4129 0.2717 0.9023 0.033 Uiso 1 1 calc R
C24 C 0.2838(4) 0.1492(4) 0.9890(3) 0.0304(10) Uani 1 1 d .
H24 H 0.2700 0.0820 1.0004 0.036 Uiso 1 1 calc R
C5 C 0.0276(4) 0.1222(4) 0.5823(3) 0.0314(11) Uani 1 1 d .
H5 H 0.0179 0.1765 0.5449 0.038 Uiso 1 1 calc R
N4 N 0.4084(3) 0.4713(3) 0.8979(3) 0.0361(11) Uani 1 1 d .
C22 C 0.2564(4) 0.3292(4) 0.9979(3) 0.0334(11) Uani 1 1 d .
H22 H 0.2256 0.3842 1.0147 0.040 Uiso 1 1 calc R
C25 C 0.3467(4) 0.4522(4) 0.9361(3) 0.0333(11) Uani 1 1 d .
H25 H 0.3150 0.5068 0.9525 0.040 Uiso 1 1 calc R
C6 C 0.1155(3) 0.1132(4) 0.6465(3) 0.0275(10) Uani 1 1 d .
H6 H 0.1655 0.1610 0.6515 0.033 Uiso 1 1 calc R
C17 C 0.5965(4) -0.1715(4) 0.7860(3) 0.0335(11) Uani 1 1 d .
H17 H 0.6428 -0.1563 0.7595 0.040 Uiso 1 1 calc R
C2 C 0.0547(4) -0.0365(4) 0.6964(4) 0.0449(15) Uani 1 1 d .
H2 H 0.0632 -0.0889 0.7353 0.054 Uiso 1 1 calc R
C14 C 0.1869(4) -0.2868(4) 0.9527(3) 0.0345(12) Uani 1 1 d .
H14 H 0.1357 -0.2852 0.9028 0.041 Uiso 1 1 calc R
C16 C 0.5783(4) -0.2728(4) 0.8030(3) 0.0324(11) Uani 1 1 d .
H16 H 0.6135 -0.3263 0.7892 0.039 Uiso 1 1 calc R
C18 C 0.5447(4) -0.0941(4) 0.8091(3) 0.0287(10) Uani 1 1 d .
H18 H 0.5573 -0.0263 0.7980 0.034 Uiso 1 1 calc R
C13 C 0.2579(3) -0.2102(4) 0.9716(3) 0.0299(11) Uani 1 1 d .
H13 H 0.2545 -0.1572 0.9339 0.036 Uiso 1 1 calc R
C3 C -0.0324(4) -0.0290(4) 0.6322(4) 0.0481(17) Uani 1 1 d .
H3 H -0.0826 -0.0765 0.6272 0.058 Uiso 1 1 calc R
O6 O 0.0688(4) 0.1185(4) 0.0973(4) 0.046(4) Uani 1 1 d .
N5 N 0.0638(4) -0.0444(5) 0.1338(5) 0.046(5) Uani 1 1 d .
C27 C 0.0191(5) 0.0418(4) 0.1018(4) 0.049(4) Uani 1 1 d .
H27 H -0.0493 0.0450 0.0827 0.646 Uiso 1 1 calc R
C29 C 0.0029(5) -0.1280(4) 0.1475(3) 0.053(4) Uani 1 1 d .
H29A H 0.0439 -0.1859 0.1708 0.818 Uiso 1 1 calc R
H29B H -0.0442 -0.1475 0.0956 0.818 Uiso 1 1 calc R
H29C H -0.0311 -0.1057 0.1851 0.818 Uiso 1 1 calc R
C28 C 0.1676(4) -0.0619(4) 0.1453(4) 0.058(3) Uani 1 1 d .
H28A H 0.1861 -0.1287 0.1692 0.590 Uiso 1 1 calc R
H28B H 0.2062 -0.0103 0.1817 0.590 Uiso 1 1 calc R
H28C H 0.1791 -0.0583 0.0926 0.590 Uiso 1 1 calc R

loop_
_atom_site_aniso_label
_atom_site_aniso_U_11
_atom_site_aniso_U_22
_atom_site_aniso_U_33
_atom_site_aniso_U_23
_atom_site_aniso_U_13
_atom_site_aniso_U_12
Cd1 0.01515(19) 0.01332(19) 0.0270(2) 0.00171(11) -0.00099(13) -0.00267(11)
O4 0.0246(16) 0.0209(16) 0.0301(16) 0.0071(13) 0.0033(13) -0.0037(13)
O5 0.0197(15) 0.0198(16) 0.0305(16) 0.0033(13) -0.0033(13) -0.0061(12)
O2 0.0209(17) 0.036(2) 0.042(2) 0.0191(16) -0.0055(15) -0.0080(14)
O1 0.0228(17) 0.0251(17) 0.044(2) -0.0054(15) -0.0119(15) 0.0116(14)
O3 0.0243(18) 0.064(3) 0.039(2) 0.022(2) -0.0080(16) -0.0197(19)
N1 0.0221(19) 0.0197(18) 0.0267(19) -0.0014(15) 0.0000(15) -0.0014(15)
N2 0.0233(19) 0.0169(19) 0.036(2) 0.0013(16) -0.0016(17) 0.0019(15)
C1 0.016(2) 0.024(2) 0.033(2) 0.0024(18) -0.0023(19) 0.0012(17)
C10 0.022(2) 0.022(2) 0.030(2) 0.0050(18) -0.0007(18) -0.0037(18)
C26 0.032(3) 0.018(2) 0.037(3) -0.0073(19) 0.002(2) 0.005(2)
C11 0.018(2) 0.022(2) 0.027(2) 0.0019(18) -0.0020(17) -0.0032(17)
C15 0.028(2) 0.023(2) 0.027(2) -0.0037(18) 0.0001(19) 0.0019(19)
C12 0.016(2) 0.018(2) 0.028(2) -0.0001(17) 0.0010(17) -0.0039(16)
C4 0.022(2) 0.024(2) 0.037(3) -0.002(2) -0.007(2) 0.0069(19)
C8 0.019(2) 0.018(2) 0.031(2) 0.0030(17) -0.0019(18) 0.0000(17)
C21 0.031(3) 0.020(2) 0.032(2) -0.0009(19) -0.003(2) 0.004(2)
N3 0.042(3) 0.0111(19) 0.046(3) -0.0023(16) 0.009(2) 0.0034(17)
C9 0.020(2) 0.022(2) 0.037(3) -0.0003(19) -0.0009(19) -0.0079(18)
C23 0.032(3) 0.028(3) 0.036(3) 0.000(2) 0.006(2) 0.003(2)
C7 0.016(2) 0.017(2) 0.028(2) 0.0011(17) 0.0027(17) 0.0002(16)
C19 0.024(2) 0.021(2) 0.028(2) -0.0014(18) 0.0026(18) -0.0016(18)
C20 0.023(2) 0.019(2) 0.035(2) -0.0005(18) -0.0001(19) -0.0004(18)
C24 0.029(2) 0.023(2) 0.034(2) 0.0016(19) 0.003(2) -0.0009(19)
C5 0.024(2) 0.032(3) 0.033(2) 0.006(2) 0.002(2) 0.007(2)
N4 0.042(3) 0.013(2) 0.048(3) -0.0017(17) 0.006(2) 0.0011(17)
C22 0.034(3) 0.024(2) 0.036(3) -0.004(2) 0.002(2) 0.006(2)
C25 0.037(3) 0.018(2) 0.040(3) -0.002(2) 0.005(2) 0.006(2)
C6 0.020(2) 0.026(2) 0.033(2) 0.0035(19) 0.0031(19) 0.0001(19)
C17 0.031(3) 0.038(3) 0.030(2) -0.004(2) 0.008(2) -0.002(2)
C2 0.029(3) 0.032(3) 0.057(4) 0.020(3) -0.010(3) -0.007(2)
C14 0.024(2) 0.034(3) 0.033(3) 0.009(2) -0.009(2) -0.010(2)
C16 0.032(3) 0.029(3) 0.030(2) -0.008(2) 0.002(2) 0.007(2)
C18 0.029(2) 0.026(2) 0.027(2) -0.0005(19) 0.0035(19) -0.003(2)
C13 0.023(2) 0.029(3) 0.032(2) 0.008(2) -0.0005(19) -0.006(2)
C3 0.028(3) 0.033(3) 0.065(4) 0.013(3) -0.012(3) -0.010(2)
O6 0.060(6) 0.043(6) 0.035(5) 0.022(6) 0.014(5) 0.005(5)
N5 0.050(5) 0.048(5) 0.041(4) -0.024(5) 0.017(4) -0.011(7)
C27 0.058(6) 0.044(7) 0.043(17) 0.018(6) 0.015(4) 0.004(3)
C29 0.063(6) 0.043(4) 0.036(4) 0.023(3) -0.009(4) -0.01(4)
C28 0.067(7) 0.056(6) 0.048(5) -0.018(5) 0.016(2) 0.003(3)

loop_
_atom_type_symbol
_atom_type_description
_atom_type_scat_dispersion_real
_atom_type_scat_dispersion_imag
_atom_type_scat_source
C C 0.0033 0.0016 'International Tables Vol C Tables 4.2.6.8 and 6.1.1.4'
H H 0.0000 0.0000 'International Tables Vol C Tables 4.2.6.8 and 6.1.1.4'
N N 0.0061 0.0033 'International Tables Vol C Tables 4.2.6.8 and 6.1.1.4'
O O 0.0106 0.0060 'International Tables Vol C Tables 4.2.6.8 and 6.1.1.4'
Cd Cd -0.8075 1.2024 'International Tables Vol C Tables 4.2.6.8 and 6.1.1.4'

loop_
_geom_angle_atom_site_label_1
_geom_angle_atom_site_label_2
_geom_angle_atom_site_label_3
_geom_angle
_geom_angle_site_symmetry_1
_geom_angle_site_symmetry_3
N1 Cd1 O4 89.18(13) . .
N1 Cd1 N2 174.35(13) . .
O4 Cd1 N2 88.33(14) . .
N1 Cd1 O3 96.61(16) . .
O4 Cd1 O3 143.28(12) . .
N2 Cd1 O3 88.40(16) . .
N1 Cd1 O5 90.84(13) . .
O4 Cd1 O5 129.43(11) . .
N2 Cd1 O5 86.84(14) . .
O3 Cd1 O5 86.85(12) . .
N1 Cd1 O2 97.60(14) . .
O4 Cd1 O2 89.15(12) . .
N2 Cd1 O2 87.43(14) . .
O3 Cd1 O2 54.17(12) . .
O5 Cd1 O2 140.73(11) . .
N1 Cd1 O4 85.86(12) . 3_657
O4 Cd1 O4 77.17(12) . 3_657
N2 Cd1 O4 88.65(12) . 3_657
O3 Cd1 O4 139.27(12) . 3_657
O5 Cd1 O4 52.43(10) . 3_657
O2 Cd1 O4 165.87(12) . 3_657
N1 Cd1 C8 98.94(14) . .
O4 Cd1 C8 116.12(13) . .
N2 Cd1 C8 86.71(14) . .
O3 Cd1 C8 27.16(14) . .
O5 Cd1 C8 113.79(13) . .
O2 Cd1 C8 27.04(13) . .
O4 Cd1 C8 165.74(12) 3_657 .
C7 O4 Cd1 166.9(3) . .
C7 O4 Cd1 85.6(2) . 3_657
Cd1 O4 Cd1 102.83(12) . 3_657
C7 O5 Cd1 99.1(3) 3_657 .
C8 O2 Cd1 89.2(3) . .
C9 O1 C4 120.0(4) 2_556 .
C8 O3 Cd1 95.1(3) . .
C19 N1 C18 118.1(4) . .
C19 N1 Cd1 123.0(3) . .
C18 N1 Cd1 118.8(3) . .
C20 N2 C24 118.7(4) . .
C20 N2 Cd1 121.5(4) . .
C24 N2 Cd1 119.1(3) . .
C2 C1 C6 119.6(4) . .
C2 C1 C8 120.8(4) . .
C6 C1 C8 119.5(4) . .
C9 C10 C11 119.2(4) . .
N3 C26 C15 121.3(5) . .
C10 C11 C12 120.5(4) . .
C16 C15 C19 118.4(5) . .
C16 C15 C26 120.0(5) . .
C19 C15 C26 121.5(5) . .
C13 C12 C11 119.2(4) . .
C13 C12 C7 121.0(4) . .
C11 C12 C7 119.8(4) . .
C5 C4 C3 120.9(5) . .
C5 C4 O1 122.1(5) . .
C3 C4 O1 116.9(5) . .
O2 C8 O3 121.4(4) . .
O2 C8 C1 120.6(4) . .
O3 C8 C1 118.0(4) . .
O2 C8 Cd1 63.8(3) . .
O3 C8 Cd1 57.8(2) . .
C1 C8 Cd1 174.7(3) . .
C22 C21 C20 118.3(5) . .
C22 C21 C25 120.2(5) . .
C20 C21 C25 121.5(5) . .
C26 N3 N4 112.3(4) . 1_545
C14 C9 C10 121.2(4) . .
C14 C9 O1 123.8(4) . 2_546
C10 C9 O1 114.9(4) . 2_546
C24 C23 C22 118.3(5) . .
O5 C7 O4 121.7(4) 3_657 .
O5 C7 C12 118.4(4) 3_657 .
O4 C7 C12 119.9(4) . .
N1 C19 C15 122.7(5) . .
N2 C20 C21 122.4(5) . .
N2 C24 C23 123.2(5) . .
C4 C5 C6 119.3(5) . .
C25 N4 N3 111.4(4) . 1_565
C23 C22 C21 119.2(5) . .
N4 C25 C21 122.2(5) . .
C5 C6 C1 120.4(5) . .
C18 C17 C16 118.7(5) . .
C1 C2 C3 120.4(5) . .
C9 C14 C13 119.3(4) . .
C15 C16 C17 119.4(5) . .
N1 C18 C17 122.7(5) . .
C14 C13 C12 120.6(4) . .
C2 C3 C4 119.3(5) . .
C27 N5 C28 122.1(6) . .
C27 N5 C29 117.6(6) . .
C28 N5 C29 119.9(6) . .
O6 C27 N5 119.7(7) . .

loop_
_geom_bond_atom_site_label_1
_geom_bond_atom_site_label_2
_geom_bond_distance
_geom_bond_site_symmetry_2
Cd1 N1 2.288(4) .
Cd1 O4 2.308(3) .
Cd1 N2 2.326(4) .
Cd1 O3 2.329(4) .
Cd1 O5 2.335(3) .
Cd1 O2 2.460(4) .
Cd1 O4 2.620(3) 3_657
Cd1 C8 2.743(5) .
O4 C7 1.266(5) .
O4 Cd1 2.620(3) 3_657
O5 C7 1.257(5) 3_657
O2 C8 1.247(6) .
O1 C9 1.386(6) 2_556
O1 C4 1.397(6) .
O3 C8 1.257(6) .
N1 C19 1.340(6) .
N1 C18 1.351(6) .
N2 C20 1.334(6) .
N2 C24 1.335(7) .
C1 C2 1.377(7) .
C1 C6 1.390(7) .
C1 C8 1.501(6) .
C10 C9 1.385(6) .
C10 C11 1.387(6) .
C26 N3 1.272(7) .
C26 C15 1.472(7) .
C11 C12 1.397(6) .
C15 C16 1.378(8) .
C15 C19 1.395(7) .
C12 C13 1.393(6) .
C12 C7 1.494(6) .
C4 C5 1.366(7) .
C4 C3 1.397(8) .
C21 C22 1.392(8) .
C21 C20 1.405(7) .
C21 C25 1.472(7) .
N3 N4 1.413(6) 1_545
C9 C14 1.384(7) .
C9 O1 1.386(6) 2_546
C23 C24 1.388(7) .
C23 C22 1.389(8) .
C7 O5 1.257(5) 3_657
C5 C6 1.386(7) .
N4 C25 1.274(7) .
N4 N3 1.413(6) 1_565
C17 C18 1.377(7) .
C17 C16 1.390(8) .
C2 C3 1.378(8) .
C14 C13 1.386(7) .
O6 C27 1.241(8) .
N5 C27 1.320(9) .
N5 C28 1.453(9) .
N5 C29 1.456(9) .

loop_
_geom_torsion_atom_site_label_1
_geom_torsion_atom_site_label_2
_geom_torsion_atom_site_label_3
_geom_torsion_atom_site_label_4
_geom_torsion
_geom_torsion_site_symmetry_1
_geom_torsion_site_symmetry_4
N1 Cd1 O4 C7 -43.3(13) . .
N2 Cd1 O4 C7 141.7(13) . .
O3 Cd1 O4 C7 56.6(14) . .
O5 Cd1 O4 C7 -133.8(13) . .
O2 Cd1 O4 C7 54.3(13) . .
O4 Cd1 O4 C7 -129.3(14) 3_657 .
C8 Cd1 O4 C7 56.2(14) . .
N1 Cd1 O4 Cd1 85.94(14) . 3_657
N2 Cd1 O4 Cd1 -89.00(14) . 3_657
O3 Cd1 O4 Cd1 -174.1(2) . 3_657
O5 Cd1 O4 Cd1 -4.5(2) . 3_657
O2 Cd1 O4 Cd1 -176.45(14) . 3_657
O4 Cd1 O4 Cd1 0.0 3_657 3_657
C8 Cd1 O4 Cd1 -174.50(12) . 3_657
N1 Cd1 O5 C7 -90.0(3) . 3_657
O4 Cd1 O5 C7 -0.4(3) . 3_657
N2 Cd1 O5 C7 84.8(3) . 3_657
O3 Cd1 O5 C7 173.4(3) . 3_657
O2 Cd1 O5 C7 166.9(3) . 3_657
O4 Cd1 O5 C7 -5.9(2) 3_657 3_657
C8 Cd1 O5 C7 169.8(3) . 3_657
N1 Cd1 O2 C8 -94.8(3) . .
O4 Cd1 O2 C8 176.2(3) . .
N2 Cd1 O2 C8 87.8(3) . .
O3 Cd1 O2 C8 -2.1(3) . .
O5 Cd1 O2 C8 6.0(4) . .
O4 Cd1 O2 C8 161.8(4) 3_657 .
N1 Cd1 O3 C8 96.7(3) . .
O4 Cd1 O3 C8 -0.8(5) . .
N2 Cd1 O3 C8 -85.9(3) . .
O5 Cd1 O3 C8 -172.8(3) . .
O2 Cd1 O3 C8 2.1(3) . .
O4 Cd1 O3 C8 -172.0(3) 3_657 .
O4 Cd1 N1 C19 35.6(3) . .
O3 Cd1 N1 C19 -108.1(4) . .
O5 Cd1 N1 C19 165.0(3) . .
O2 Cd1 N1 C19 -53.4(4) . .
O4 Cd1 N1 C19 112.8(3) 3_657 .
C8 Cd1 N1 C19 -80.7(4) . .
O4 Cd1 N1 C18 -139.2(3) . .
O3 Cd1 N1 C18 77.1(3) . .
O5 Cd1 N1 C18 -9.8(3) . .
O2 Cd1 N1 C18 131.7(3) . .
O4 Cd1 N1 C18 -62.0(3) 3_657 .
C8 Cd1 N1 C18 104.5(3) . .
O4 Cd1 N2 C20 148.3(4) . .
O3 Cd1 N2 C20 -68.3(4) . .
O5 Cd1 N2 C20 18.7(3) . .
O2 Cd1 N2 C20 -122.5(4) . .
O4 Cd1 N2 C20 71.1(3) 3_657 .
C8 Cd1 N2 C20 -95.4(4) . .
O4 Cd1 N2 C24 -41.4(3) . .
O3 Cd1 N2 C24 102.0(3) . .
O5 Cd1 N2 C24 -171.0(3) . .
O2 Cd1 N2 C24 47.8(3) . .
O4 Cd1 N2 C24 -118.6(3) 3_657 .
C8 Cd1 N2 C24 74.9(3) . .
C9 C10 C11 C12 0.7(7) . .
N3 C26 C15 C16 -173.5(5) . .
N3 C26 C15 C19 7.8(7) . .
C10 C11 C12 C13 0.2(7) . .
C10 C11 C12 C7 -176.9(4) . .
C9 O1 C4 C5 -59.6(7) 2_556 .
C9 O1 C4 C3 123.9(6) 2_556 .
Cd1 O2 C8 O3 3.7(5) . .
Cd1 O2 C8 C1 -176.5(4) . .
Cd1 O3 C8 O2 -3.9(6) . .
Cd1 O3 C8 C1 176.3(4) . .
C2 C1 C8 O2 -17.9(8) . .
C6 C1 C8 O2 162.7(5) . .
C2 C1 C8 O3 161.8(6) . .
C6 C1 C8 O3 -17.5(7) . .
N1 Cd1 C8 O2 89.2(3) . .
O4 Cd1 C8 O2 -4.3(3) . .
N2 Cd1 C8 O2 -90.8(3) . .
O3 Cd1 C8 O2 176.3(5) . .
O5 Cd1 C8 O2 -175.9(3) . .
O4 Cd1 C8 O2 -162.0(4) 3_657 .
N1 Cd1 C8 O3 -87.1(4) . .
O4 Cd1 C8 O3 179.4(3) . .
N2 Cd1 C8 O3 92.9(4) . .
O5 Cd1 C8 O3 7.8(4) . .
O2 Cd1 C8 O3 -176.3(5) . .
O4 Cd1 C8 O3 21.7(7) 3_657 .
C15 C26 N3 N4 179.5(4) . 1_545
C11 C10 C9 C14 -1.5(8) . .
C11 C10 C9 O1 174.3(5) . 2_546
Cd1 O4 C7 O5 140.9(11) . 3_657
Cd1 O4 C7 O5 10.1(4) 3_657 3_657
Cd1 O4 C7 C12 -37.0(16) . .
Cd1 O4 C7 C12 -167.8(4) 3_657 .
C13 C12 C7 O5 178.4(5) . 3_657
C11 C12 C7 O5 -4.5(7) . 3_657
C13 C12 C7 O4 -3.7(7) . .
C11 C12 C7 O4 173.4(4) . .
C18 N1 C19 C15 0.1(7) . .
Cd1 N1 C19 C15 -174.8(3) . .
C16 C15 C19 N1 1.0(7) . .
C26 C15 C19 N1 179.8(4) . .
C24 N2 C20 C21 0.8(7) . .
Cd1 N2 C20 C21 171.2(3) . .
C22 C21 C20 N2 -0.6(7) . .
C25 C21 C20 N2 179.7(4) . .
C20 N2 C24 C23 -0.5(7) . .
Cd1 N2 C24 C23 -171.1(4) . .
C22 C23 C24 N2 -0.1(8) . .
C3 C4 C5 C6 2.5(8) . .
O1 C4 C5 C6 -173.9(5) . .
C24 C23 C22 C21 0.4(7) . .
C20 C21 C22 C23 0.0(7) . .
C25 C21 C22 C23 179.7(5) . .
N3 N4 C25 C21 178.9(4) 1_565 .
C22 C21 C25 N4 179.4(5) . .
C20 C21 C25 N4 -0.8(8) . .
C4 C5 C6 C1 -1.2(8) . .
C2 C1 C6 C5 -0.9(8) . .
C8 C1 C6 C5 178.4(5) . .
C6 C1 C2 C3 1.8(10) . .
C8 C1 C2 C3 -177.6(6) . .
C10 C9 C14 C13 1.4(9) . .
O1 C9 C14 C13 -174.1(5) 2_546 .
C19 C15 C16 C17 -1.8(7) . .
C26 C15 C16 C17 179.4(4) . .
C18 C17 C16 C15 1.6(7) . .
C19 N1 C18 C17 -0.4(7) . .
Cd1 N1 C18 C17 174.7(4) . .
C16 C17 C18 N1 -0.5(7) . .
C9 C14 C13 C12 -0.4(8) . .
C11 C12 C13 C14 -0.4(8) . .
C7 C12 C13 C14 176.7(5) . .
C1 C2 C3 C4 -0.6(11) . .
C5 C4 C3 C2 -1.6(10) . .
O1 C4 C3 C2 174.9(6) . .
C28 N5 C27 O6 -15.6(11) . .
C29 N5 C27 O6 172.3(6) . .
